data_2103238
loop_
_publ_author_name
'Zakaria, Choudhury M.'
'Ferguson, George'
'Lough, Alan J.'
'Glidewell, Christopher'

_publ_section_title
;
 [Ni(cyclam)(OCO<i>R</i>)~2~], a finite molecular complex:
 hydrogen-bonded supramolecular aggregation in one, two and three
 dimensions, and coordination polymers in one and two dimensions
;
_journal_issue 1
_journal_name_full 'Acta Crystallographica Section B'
_journal_page_first 78
_journal_page_last 93
_journal_paper_doi 10.1107/S010876810101850X
_journal_volume 58
_journal_year 2002
_chemical_formula_moiety 'C18 H30 N4 Ni O6, 4(H2 O)'
_chemical_formula_sum 'C18 H38 N4 Ni O10'
_chemical_formula_weight 529.23
_chemical_name_systematic
;
[Aqua-(5-hydroxyisophthalato)-1,4,8,11-
tetraazacyclotetradecanenickel(II)] tetrahydrate
;
_space_group_IT_number 9
_symmetry_cell_setting monoclinic
_symmetry_space_group_name_Hall 'C -2yc'
_symmetry_space_group_name_H-M 'C 1 c 1'
_atom_sites_solution_hydrogens geom
_atom_sites_solution_primary direct
_atom_sites_solution_secondary difmap
_cell_angle_alpha 90.00
_cell_angle_beta 96.724(2)
_cell_angle_gamma 90.00
_cell_formula_units_Z 4
_cell_length_a 18.4057(8)
_cell_length_b 9.6927(4)
_cell_length_c 13.4648(5)
_cell_measurement_reflns_used 2739
_cell_measurement_temperature 150(2)
_cell_measurement_theta_max 27.48
_cell_measurement_theta_min 2.75
_cell_volume 2385.61(17)
_computing_cell_refinement 'DENZO-SMN (Otwinowski & Minor, 1997)'
_computing_data_collection 'Kappa-CCD server software (Nonius, 1997)'
_computing_data_reduction 'DENZO-SMN (Otwinowski & Minor, 1997)'
_computing_molecular_graphics 'PLATON (Spek, 2001)'
_computing_publication_material 'SHELXL-97 (Sheldrick, 1997b) and PRPKAPPA (Ferguson, 1999)'
_computing_structure_refinement 'SHELXL-97 (Sheldrick, 1997b)'
_computing_structure_solution 'SHELXS-97 (Sheldrick, 1997a)'
_diffrn_ambient_temperature 150(2)
_diffrn_measured_fraction_theta_full .993
_diffrn_measured_fraction_theta_max .993
_diffrn_measurement_device_type Kappa-CCD
_diffrn_measurement_method '\f scans, and \w scans with \k offsets'
_diffrn_radiation_monochromator graphite
_diffrn_radiation_source 'fine-focus sealed X-ray tube'
_diffrn_radiation_type 'Mo K\a'
_diffrn_radiation_wavelength .71073
_diffrn_reflns_av_R_equivalents .051
_diffrn_reflns_av_sigmaI/netI .0633
_diffrn_reflns_limit_h_max 23
_diffrn_reflns_limit_h_min -23
_diffrn_reflns_limit_k_max 12
_diffrn_reflns_limit_k_min -12
_diffrn_reflns_limit_l_max 17
_diffrn_reflns_limit_l_min -17
_diffrn_reflns_number 9912
_diffrn_reflns_theta_full 27.48
_diffrn_reflns_theta_max 27.48
_diffrn_reflns_theta_min 2.75
_diffrn_standards_decay_% 0
_exptl_absorpt_coefficient_mu .873
_exptl_absorpt_correction_T_max .9659
_exptl_absorpt_correction_T_min .7441
_exptl_absorpt_correction_type multi-scan
_exptl_absorpt_process_details 'DENZO-SMN (Otwinowski & Minor, 1997)'
_exptl_crystal_colour purple
_exptl_crystal_density_diffrn 1.474
_exptl_crystal_density_method 'not measured'
_exptl_crystal_description plate
_exptl_crystal_F_000 1128
_exptl_crystal_size_max .36
_exptl_crystal_size_mid .34
_exptl_crystal_size_min .04
_refine_diff_density_max .348
_refine_diff_density_min -.362
_refine_ls_abs_structure_details 'Flack (1983),  2357 Friedel pairs'
_refine_ls_abs_structure_Flack .434(11)
_refine_ls_extinction_coef .0014(3)
_refine_ls_extinction_expression Fc^*^=kFc[1+0.001xFc^2^\l^3^/sin(2\q)]^-1/4^
_refine_ls_extinction_method SHELXL
_refine_ls_goodness_of_fit_ref 1.031
_refine_ls_hydrogen_treatment constr
_refine_ls_matrix_type full
_refine_ls_number_parameters 342
_refine_ls_number_reflns 5106
_refine_ls_number_restraints 12
_refine_ls_restrained_S_all 1.030
_refine_ls_R_factor_all .0397
_refine_ls_R_factor_gt .0344
_refine_ls_shift/su_max .009
_refine_ls_shift/su_mean .001
_refine_ls_structure_factor_coef Fsqd
_refine_ls_weighting_details 'w=1/[\s^2^(Fo^2^)P)^2^+2.7841P] where P=(Fo^2^+2Fc^2^)/3'
_refine_ls_weighting_scheme calc
_refine_ls_wR_factor_gt .0782
_refine_ls_wR_factor_ref .0817
_reflns_number_gt 4757
_reflns_number_total 5106
_reflns_threshold_expression >2\s(I)
_cod_data_source_file na0129.cif
_cod_data_source_block VI
_cod_depositor_comments
;
The following automatic conversions were performed:
'_exptl_absorpt_correction_type' value 'Multi-scan' changed to
'multi-scan' according to
'/home/saulius/struct/CIF-dictionaries/cif_core.dic' dictionary named
'cif_core.dic' version 2.4.1 from 2010-06-29.

Automatic conversion script
Id: cif_fix_enum 1527 2010-12-29 10:47:43Z saulius 

The following automatic conversions were performed:

'_exptl_absorpt_correction_type' value 'Multi-scan' changed to
'multi-scan' according to
/home/saulius/struct/CIF-dictionaries/cif_core.dic dictionary named
'cif_core.dic' version 2.4.1 from 2010-06-29.

Automatic conversion script
Id: cif_fix_values 1715 2011-07-08 13:25:40Z adriana 
;
_cod_original_sg_symbol_H-M Cc
_cod_database_code 2103238
_cod_database_fobs_code 2103238

loop_
_symmetry_equiv_pos_as_xyz
'x, y, z'
'x, -y, z+1/2'
'x+1/2, y+1/2, z'
'x+1/2, -y+1/2, z+1/2'

loop_
_atom_site_label
_atom_site_fract_x
_atom_site_fract_y
_atom_site_fract_z
_atom_site_U_iso_or_equiv
_atom_site_adp_type
_atom_site_calc_flag
_atom_site_refinement_flags
_atom_site_occupancy
_atom_site_type_symbol
Ni1 .500367(18) .19694(3) .50001(2) .01553(9) Uani d . 1 Ni
N1 .51041(13) .0522(2) .38875(16) .0181(5) Uani d . 1 N
C2 .57352(16) .0933(4) .3380(2) .0239(6) Uani d . 1 C
C3 .57334(16) .2497(4) .3287(2) .0221(6) Uani d . 1 C
N4 .57657(13) .3102(2) .43020(16) .0204(5) Uani d . 1 N
C5 .56531(18) .4616(3) .4298(2) .0267(6) Uani d . 1 C
C6 .56375(18) .5197(3) .5343(2) .0279(6) Uani d . 1 C
C7 .49540(17) .4861(3) .5834(2) .0240(6) Uani d . 1 C
N8 .49288(13) .3398(2) .61357(16) .0192(5) Uani d . 1 N
C9 .42410(18) .3013(3) .6536(2) .0243(7) Uani d . 1 C
C10 .42015(17) .1450(4) .6640(2) .0248(7) Uani d . 1 C
N11 .42452(13) .0827(2) .56478(16) .0187(5) Uani d . 1 N
C12 .43508(17) -.0686(3) .5693(2) .0249(6) Uani d . 1 C
C13 .44081(17) -.1301(3) .4667(2) .0240(6) Uani d . 1 C
C14 .51042(16) -.0937(3) .4208(2) .0226(6) Uani d . 1 C
O1 .41696(11) .3069(2) .41743(13) .0200(4) Uani d . 1 O
O2 .37648(11) .1701(2) .28844(14) .0227(4) Uani d . 1 O
O3 .25257(12) .7176(2) .47024(14) .0234(4) Uani d . 1 O
O4 .24784(12) .8581(2) .34041(14) .0239(4) Uani d . 1 O
O5 .22645(11) .5052(2) .05556(13) .0194(4) Uani d . 1 O
C21 .33005(14) .3993(3) .29374(19) .0173(5) Uani d . 1 C
C22 .31571(15) .5105(3) .35362(18) .0169(5) Uani d . 1 C
C23 .27343(14) .6215(3) .31330(18) .0156(5) Uani d . 1 C
C24 .24506(15) .6192(3) .2125(2) .0171(5) Uani d . 1 C
C25 .25802(14) .5062(3) .15356(18) .0151(5) Uani d . 1 C
C26 .30025(14) .3959(3) .19354(18) .0164(5) Uani d . 1 C
C27 .37760(15) .2817(3) .33636(18) .0168(5) Uani d . 1 C
C28 .25685(14) .7408(3) .37872(18) .0164(5) Uani d . 1 C
O6 .58776(11) .0983(2) .59862(14) .0214(4) Uani d D 1 O
O7 .63580(12) .2779(2) .74172(16) .0275(5) Uani d D 1 O
O8 .67775(13) .2377(2) .93999(15) .0287(5) Uani d D 1 O
O9 .76311(12) .4569(2) 1.00127(16) .0254(4) Uani d D 1 O
O10 .75061(12) .5538(2) 1.19632(14) .0247(4) Uani d D 1 O
H1 .4694 .0630 .3421 .022 Uiso calc R 1 H
H2A .5701 .0506 .2708 .029 Uiso calc R 1 H
H2B .6195 .0620 .3770 .029 Uiso calc R 1 H
H3A .6161 .2804 .2962 .027 Uiso calc R 1 H
H3B .5283 .2806 .2872 .027 Uiso calc R 1 H
H4 .6227 .2922 .4636 .025 Uiso calc R 1 H
H5A .5185 .4836 .3888 .032 Uiso calc R 1 H
H5B .6052 .5066 .3984 .032 Uiso calc R 1 H
H6C .5687 .6212 .5311 .034 Uiso calc R 1 H
H6D .6069 .4841 .5776 .034 Uiso calc R 1 H
H7C .4941 .5453 .6431 .029 Uiso calc R 1 H
H7D .4516 .5074 .5360 .029 Uiso calc R 1 H
H8 .5315 .3241 .6633 .023 Uiso calc R 1 H
H9C .3817 .3346 .6079 .029 Uiso calc R 1 H
H9D .4224 .3452 .7197 .029 Uiso calc R 1 H
H10C .4612 .1118 .7122 .030 Uiso calc R 1 H
H10D .3736 .1185 .6890 .030 Uiso calc R 1 H
H11 .3796 .0983 .5272 .022 Uiso calc R 1 H
H12A .3934 -.1116 .5980 .030 Uiso calc R 1 H
H12B .4802 -.0899 .6141 .030 Uiso calc R 1 H
H13A .3982 -.0989 .4205 .029 Uiso calc R 1 H
H13B .4377 -.2318 .4718 .029 Uiso calc R 1 H
H14A .5535 -.1108 .4706 .027 Uiso calc R 1 H
H14B .5146 -.1541 .3625 .027 Uiso calc R 1 H
H5 .2404 .4350 .0265 .029 Uiso calc R 1 H
H22 .3347 .5113 .4223 .020 Uiso calc R 1 H
H24 .2169 .6948 .1843 .020 Uiso calc R 1 H
H26 .3087 .3189 .1529 .020 Uiso calc R 1 H
H6A .609(2) .143(4) .653(3) .052(13) Uiso d D 1 H
H6B .6248(18) .050(4) .577(3) .040(11) Uiso d D 1 H
H7A .641(2) .259(4) .804(2) .038(11) Uiso d D 1 H
H7B .670(2) .334(4) .722(3) .040(11) Uiso d D 1 H
H8A .710(2) .301(4) .960(3) .050(13) Uiso d D 1 H
H8B .697(3) .163(4) .968(4) .068(15) Uiso d D 1 H
H9A .758(2) .489(4) 1.059(2) .035(10) Uiso d D 1 H
H9B .758(2) .520(3) .954(2) .030(10) Uiso d D 1 H
H10A .7918(17) .602(3) 1.222(2) .026(8) Uiso d D 1 H
H10B .752(4) .489(5) 1.240(4) .11(2) Uiso d D 1 H

loop_
_atom_site_aniso_label
_atom_site_aniso_U_11
_atom_site_aniso_U_22
_atom_site_aniso_U_33
_atom_site_aniso_U_12
_atom_site_aniso_U_13
_atom_site_aniso_U_23
Ni1 .01649(15) .01509(14) .01473(14) .00102(14) .00067(10) .00032(14)
N1 .0179(11) .0185(12) .0174(10) .0016(9) -.0008(8) -.0020(9)
C2 .0197(14) .0314(17) .0206(13) .0033(13) .0029(11) -.0047(12)
C3 .0221(15) .0310(18) .0138(13) .0012(14) .0049(11) .0006(12)
N4 .0203(12) .0200(12) .0207(11) -.0014(10) .0011(9) .0013(9)
C5 .0324(17) .0196(15) .0278(15) -.0018(13) .0025(12) .0042(11)
C6 .0303(16) .0212(15) .0312(15) -.0039(13) -.0011(12) .0016(12)
C7 .0285(16) .0176(14) .0249(14) .0008(12) -.0012(11) -.0039(11)
N8 .0187(11) .0195(12) .0188(11) .0027(9) -.0006(9) -.0015(9)
C9 .0240(15) .0294(18) .0202(14) .0042(13) .0055(11) -.0042(12)
C10 .0236(15) .0304(18) .0219(14) -.0018(14) .0084(11) .0021(13)
N11 .0191(11) .0182(11) .0184(10) -.0001(10) .0005(8) .0020(9)
C12 .0271(15) .0189(14) .0288(14) -.0017(12) .0034(12) .0064(11)
C13 .0272(15) .0155(13) .0282(14) .0011(12) -.0016(12) -.0001(11)
C14 .0256(15) .0170(13) .0246(13) .0068(12) .0008(11) -.0045(10)
O1 .0212(10) .0193(10) .0182(9) .0048(8) -.0033(7) -.0008(7)
O2 .0263(11) .0176(10) .0225(9) .0052(8) -.0042(8) -.0041(7)
O3 .0386(12) .0173(10) .0150(9) .0015(9) .0063(8) -.0002(7)
O4 .0375(12) .0139(9) .0206(9) .0014(9) .0042(8) .0013(8)
O5 .0260(10) .0182(10) .0132(8) .0029(8) -.0005(7) .0003(7)
C21 .0152(12) .0197(13) .0165(12) .0000(10) -.0002(9) .0019(10)
C22 .0193(12) .0173(13) .0132(11) -.0002(10) -.0013(9) .0014(9)
C23 .0166(12) .0131(12) .0175(12) -.0006(10) .0042(10) -.0008(9)
C24 .0205(13) .0122(12) .0181(12) .0003(10) .0006(10) .0020(9)
C25 .0159(12) .0166(12) .0130(11) -.0015(10) .0022(9) .0021(9)
C26 .0181(12) .0175(12) .0135(11) -.0014(10) .0017(9) -.0004(9)
C27 .0163(12) .0205(14) .0138(11) .0006(10) .0021(9) .0012(9)
C28 .0183(13) .0142(12) .0167(11) .0017(10) .0022(9) .0003(9)
O6 .0209(10) .0246(11) .0175(9) .0040(9) -.0023(7) .0010(8)
O7 .0246(11) .0326(12) .0236(11) -.0030(10) -.0046(9) -.0012(9)
O8 .0346(12) .0190(11) .0296(11) -.0034(10) -.0081(9) .0044(9)
O9 .0323(12) .0202(10) .0229(10) -.0020(9) -.0007(9) .0037(8)
O10 .0296(11) .0222(10) .0214(10) -.0020(9) -.0011(8) .0043(8)

loop_
_atom_type_symbol
_atom_type_description
_atom_type_scat_dispersion_real
_atom_type_scat_dispersion_imag
_atom_type_scat_source
C C .0033 .0016 'International Tables Vol C Tables 4.2.6.8 and 6.1.1.4'
H H .0000 .0000 'International Tables Vol C Tables 4.2.6.8 and 6.1.1.4'
N N .0061 .0033 'International Tables Vol C Tables 4.2.6.8 and 6.1.1.4'
Ni Ni .3393 1.1124 'International Tables Vol C Tables 4.2.6.8 and 6.1.1.4'
O O .0106 .0060 'International Tables Vol C Tables 4.2.6.8 and 6.1.1.4'

loop_
_geom_angle_atom_site_label_1
_geom_angle_atom_site_label_2
_geom_angle_atom_site_label_3
_geom_angle
_geom_angle_publ_flag
N11 Ni1 N1 93.70(9) no
N11 Ni1 N8 86.6(2) no
N1 Ni1 N8 178.5(2) no
N11 Ni1 O1 90.42(9) no
N1 Ni1 O1 94.76(8) no
N8 Ni1 O1 86.77(8) no
N11 Ni1 N4 178.34(9) no
N1 Ni1 N4 84.80(9) no
N8 Ni1 N4 94.97(9) no
O1 Ni1 N4 89.01(9) no
N11 Ni1 O6 89.69(8) no
N1 Ni1 O6 91.22(8) no
N8 Ni1 O6 87.25(8) no
O1 Ni1 O6 174.00(8) no
N4 Ni1 O6 91.04(8) no
C2 N1 C14 115.0(2) no
C2 N1 Ni1 107.1(2) no
C14 N1 Ni1 115.6(2) no
C2 N1 H1 106.1 no
C14 N1 H1 106.1 no
Ni1 N1 H1 106.1 no
N1 C2 C3 108.3(2) no
N1 C2 H2A 110.0 no
C3 C2 H2A 110.0 no
N1 C2 H2B 110.0 no
C3 C2 H2B 110.0 no
H2A C2 H2B 108.4 no
N4 C3 C2 108.6(2) no
N4 C3 H3A 110.0 no
C2 C3 H3A 110.0 no
N4 C3 H3B 110.0 no
C2 C3 H3B 110.0 no
H3A C3 H3B 108.3 no
C3 N4 C5 113.4(2) no
C3 N4 Ni1 104.5(2) no
C5 N4 Ni1 114.9(2) no
C3 N4 H4 107.9 no
C5 N4 H4 107.9 no
Ni1 N4 H4 107.9 no
N4 C5 C6 112.4(2) no
N4 C5 H5A 109.1 no
C6 C5 H5A 109.1 no
N4 C5 H5B 109.1 no
C6 C5 H5B 109.1 no
H5A C5 H5B 107.9 no
C5 C6 C7 115.4(3) no
C5 C6 H6C 108.4 no
C7 C6 H6C 108.4 no
C5 C6 H6D 108.4 no
C7 C6 H6D 108.4 no
H6C C6 H6D 107.5 no
N8 C7 C6 112.2(2) no
N8 C7 H7C 109.2 no
C6 C7 H7C 109.2 no
N8 C7 H7D 109.2 no
C6 C7 H7D 109.2 no
H7C C7 H7D 107.9 no
C7 N8 C9 113.4(2) no
C7 N8 Ni1 115.5(2) no
C9 N8 Ni1 103.5(2) no
C7 N8 H8 108.0 no
C9 N8 H8 108.0 no
Ni1 N8 H8 108.0 no
N8 C9 C10 109.6(2) no
N8 C9 H9C 109.7 no
C10 C9 H9C 109.7 no
N8 C9 H9D 109.7 no
C10 C9 H9D 109.7 no
H9C C9 H9D 108.2 no
N11 C10 C9 108.4(2) no
N11 C10 H10C 110.0 no
C9 C10 H10C 110.0 no
N11 C10 H10D 110.0 no
C9 C10 H10D 110.0 no
H10C C10 H10D 108.4 no
C10 N11 C12 112.9(2) no
C10 N11 Ni1 106.0(2) no
C12 N11 Ni1 117.3(2) no
C10 N11 H11 106.7 no
C12 N11 H11 106.7 no
Ni1 N11 H11 106.7 no
N11 C12 C13 112.0(2) no
N11 C12 H12A 109.2 no
C13 C12 H12A 109.2 no
N11 C12 H12B 109.2 no
C13 C12 H12B 109.2 no
H12A C12 H12B 107.9 no
C12 C13 C14 115.3(2) no
C12 C13 H13A 108.4 no
C14 C13 H13A 108.4 no
C12 C13 H13B 108.4 no
C14 C13 H13B 108.4 no
H13A C13 H13B 107.5 no
N1 C14 C13 111.6(2) no
N1 C14 H14A 109.3 no
C13 C14 H14A 109.3 no
N1 C14 H14B 109.3 no
C13 C14 H14B 109.3 no
H14A C14 H14B 108.0 no
C27 O1 Ni1 132.6(2) no
C25 O5 H5 109.5 no
C22 C21 C26 119.9(2) no
C22 C21 C27 120.4(2) no
C26 C21 C27 119.6(2) no
C21 C22 C23 120.4(2) no
C21 C22 H22 119.8 no
C23 C22 H22 119.8 no
C24 C23 C22 119.6(2) no
C24 C23 C28 120.1(2) no
C22 C23 C28 120.3(2) no
C25 C24 C23 119.9(2) no
C25 C24 H24 120.1 no
C23 C24 H24 120.1 no
O5 C25 C24 118.1(2) no
O5 C25 C26 121.2(2) no
C24 C25 C26 120.6(2) no
C25 C26 C21 119.6(2) no
C25 C26 H26 120.2 no
C21 C26 H26 120.2 no
O2 C27 O1 125.7(2) no
O2 C27 C21 118.7(2) no
O1 C27 C21 115.6(2) no
O4 C28 O3 122.9(2) no
O4 C28 C23 118.9(2) no
O3 C28 C23 118.2(2) no
Ni1 O6 H6A 120(3) no
Ni1 O6 H6B 124(2) no
H6A O6 H6B 103(4) no
H7A O7 H7B 115(4) no
H8A O8 H8B 103(4) no
H9A O9 H9B 113(4) no
H10A O10 H10B 99(5) no

loop_
_geom_bond_atom_site_label_1
_geom_bond_atom_site_label_2
_geom_bond_distance
_geom_bond_publ_flag
Ni1 N11 2.054(2) no
Ni1 N1 2.077(2) no
Ni1 N8 2.079(2) no
Ni1 O1 2.081(2) no
Ni1 N4 2.089(2) no
Ni1 O6 2.183(2) no
N1 C2 1.470(4) no
N1 C14 1.479(4) no
N1 H1 .9300 no
C2 C3 1.521(5) no
C2 H2A .9900 no
C2 H2B .9900 no
C3 N4 1.481(4) no
C3 H3A .9900 no
C3 H3B .9900 no
N4 C5 1.482(4) no
N4 H4 .9300 no
C5 C6 1.520(4) no
C5 H5A .9900 no
C5 H5B .9900 no
C6 C7 1.523(5) no
C6 H6C .9900 no
C6 H6D .9900 no
C7 N8 1.477(4) no
C7 H7C .9900 no
C7 H7D .9900 no
N8 C9 1.481(4) no
N8 H8 .9300 no
C9 C10 1.524(4) no
C9 H9C .9900 no
C9 H9D .9900 no
C10 N11 1.477(4) no
C10 H10C .9900 no
C10 H10D .9900 no
N11 C12 1.480(4) no
N11 H11 .9300 no
C12 C13 1.519(4) no
C12 H12A .9900 no
C12 H12B .9900 no
C13 C14 1.527(4) no
C13 H13A .9900 no
C13 H13B .9900 no
C14 H14A .9900 no
C14 H14B .9900 no
O1 C27 1.261(3) no
O2 C27 1.258(3) no
O3 C28 1.264(3) no
O4 C28 1.252(3) no
O5 C25 1.378(3) no
O5 H5 .8400 no
C21 C22 1.390(4) no
C21 C26 1.396(3) no
C21 C27 1.509(4) no
C22 C23 1.399(4) no
C22 H22 .9500 no
C23 C24 1.396(3) no
C23 C28 1.507(4) no
C24 C25 1.390(4) no
C24 H24 .9500 no
C25 C26 1.392(4) no
C26 H26 .9500 no
O6 H6A .90(3) no
O6 H6B .90(3) no
O7 H7A .86(3) no
O7 H7B .89(3) no
O8 H8A .88(3) no
O8 H8B .87(3) no
O9 H9A .85(3) no
O9 H9B .88(3) no
O10 H10A .92(3) no
O10 H10B .87(3) no

loop_
_geom_hbond_atom_site_label_D
_geom_hbond_atom_site_label_H
_geom_hbond_atom_site_label_A
_geom_hbond_site_symmetry_A
_geom_hbond_distance_DH
_geom_hbond_distance_HA
_geom_hbond_distance_DA
_geom_hbond_angle_DHA
_geom_hbond_publ_flag
N1 H1 O2 . .93 2.06 2.903(3) 150 y
N4 H4 O3 3_545 .93 2.49 3.344(3) 153 y
N8 H8 O7 . .93 2.13 3.032(3) 164 y
N11 H11 O9 4_454 .93 2.20 3.018(3) 147 y
O5 H5 O3 2_564 .84 1.69 2.519(3) 169 y
O6 H6A O7 . .90(3) 1.80(3) 2.670(3) 161(4) y
O6 H6B O5 4 .90(3) 2.00(3) 2.864(3) 160(4) y
O7 H7A O8 . .86(3) 1.88(3) 2.719(3) 164(4) y
O7 H7B O10 2_564 .89(3) 1.91(3) 2.793(3) 172(4) y
O8 H8A O9 . .88(3) 1.84(3) 2.712(3) 169(4) y
O8 H8B O5 3_546 .87(3) 1.97(3) 2.824(3) 167(5) y
O9 H9A O10 . .85(3) 1.97(3) 2.824(3) 176(4) y
O9 H9B O4 4_565 .88(3) 1.93(3) 2.801(3) 174(4) y
O10 H10A O2 3_556 .92(3) 1.83(3) 2.739(3) 169(3) y
O10 H10B O4 3_546 .87(3) 1.85(3) 2.718(3) 174(8) y

loop_
_geom_torsion_atom_site_label_1
_geom_torsion_atom_site_label_2
_geom_torsion_atom_site_label_3
_geom_torsion_atom_site_label_4
_geom_torsion
_geom_torsion_publ_flag
N11 Ni1 N1 C2 -169.5(2) no
O1 Ni1 N1 C2 99.8(2) no
N4 Ni1 N1 C2 11.2(2) no
O6 Ni1 N1 C2 -79.7(12) no
N11 Ni1 N1 C14 -39.9(2) no
O1 Ni1 N1 C14 -130.6(2) no
N4 Ni1 N1 C14 140.8(2) no
O6 Ni1 N1 C14 49.9(2) no
C14 N1 C2 C3 -168.8(2) no
Ni1 N1 C2 C3 -38.9(2) no
N1 C2 C3 N4 58.3(3) no
C2 C3 N4 C5 -171.2(2) no
C2 C3 N4 Ni1 -45.3(2) no
N1 Ni1 N4 C3 18.8(2) no
N8 Ni1 N4 C3 -162.7(2) no
O1 Ni1 N4 C3 -76.1(2) no
O6 Ni1 N4 C3 110.0(2) no
N1 Ni1 N4 C5 143.8(2) no
N8 Ni1 N4 C5 -37.8(2) no
O1 Ni1 N4 C5 48.9(2) no
O6 Ni1 N4 C5 -125.1(2) no
C3 N4 C5 C6 176.1(2) no
Ni1 N4 C5 C6 56.0(3) no
N4 C5 C6 C7 -72.3(3) no
C5 C6 C7 N8 72.0(3) no
C6 C7 N8 C9 -175.1(2) no
C6 C7 N8 Ni1 -55.9(3) no
N11 Ni1 N8 C7 -141.4(2) no
O1 Ni1 N8 C7 -50.8(2) no
N4 Ni1 N8 C7 37.9(2) no
O6 Ni1 N8 C7 128.7(2) no
N11 Ni1 N8 C9 -16.9(2) no
O1 Ni1 N8 C9 73.7(2) no
N4 Ni1 N8 C9 162.5(2) no
O6 Ni1 N8 C9 -106.8(2) no
C7 N8 C9 C10 169.3(2) no
Ni1 N8 C9 C10 43.5(2) no
N8 C9 C10 N11 -58.1(3) no
C9 C10 N11 C12 169.3(2) no
C9 C10 N11 Ni1 39.5(3) no
N1 Ni1 N11 C10 165.8(2) no
N8 Ni1 N11 C10 -12.7(2) no
O1 Ni1 N11 C10 -99.4(2) no
O6 Ni1 N11 C10 74.6(2) no
N1 Ni1 N11 C12 38.7(2) no
N8 Ni1 N11 C12 -139.8(2) no
O1 Ni1 N11 C12 133.5(2) no
O6 Ni1 N11 C12 -52.5(2) no
C10 N11 C12 C13 -179.0(2) no
Ni1 N11 C12 C13 -55.3(3) no
N11 C12 C13 C14 69.5(3) no
C2 N1 C14 C13 -176.3(2) no
Ni1 N1 C14 C13 58.0(3) no
C12 C13 C14 N1 -71.6(3) no
N11 Ni1 O1 C27 -82.8(3) no
N1 Ni1 O1 C27 10.9(3) no
N8 Ni1 O1 C27 -169.4(3) no
N4 Ni1 O1 C27 95.6(3) no
C26 C21 C22 C23 -2.0(4) no
C27 C21 C22 C23 178.1(2) no
C21 C22 C23 C24 .6(4) no
C21 C22 C23 C28 178.9(2) no
C22 C23 C24 C25 1.0(4) no
C28 C23 C24 C25 -177.3(3) no
C23 C24 C25 O5 177.2(2) no
C23 C24 C25 C26 -1.2(4) no
O5 C25 C26 C21 -178.6(2) no
C24 C25 C26 C21 -.2(4) no
C22 C21 C26 C25 1.8(4) no
C27 C21 C26 C25 -178.3(2) no
Ni1 O1 C27 O2 6.7(4) no
Ni1 O1 C27 C21 -171.4(2) no
C22 C21 C27 O2 164.3(3) no
C26 C21 C27 O2 -15.6(4) no
C22 C21 C27 O1 -17.5(4) no
C26 C21 C27 O1 162.7(2) no
C24 C23 C28 O4 -31.6(4) no
C22 C23 C28 O4 150.1(3) no
C24 C23 C28 O3 148.3(3) no
C22 C23 C28 O3 -30.0(4) no
